data_4127487
loop_
_publ_author_name
'Kim, Suhong'
'Toste, F. Dean'

_publ_section_title
;
 Mechanism of Photoredox-Initiated C-C and C-N Bond Formation by Arylation
 of IPrAu(I)-CF<sub>3</sub> and IPrAu(I)-Succinimide.
;
_journal_issue 10
_journal_name_full 'Journal of the American Chemical Society'
_journal_page_first 4308
_journal_page_last 4315
_journal_paper_doi 10.1021/jacs.8b11273
_journal_volume 141
_journal_year 2019
_chemical_absolute_configuration ad
_chemical_formula_moiety 'C34 H42 Au F3 N3 O3, C H2 Cl2, 2(H2 O), B F4'
_chemical_formula_sum 'C35 H48 Au B Cl2 F7 N3 O5'
_chemical_formula_weight 1002.44
_space_group_crystal_system orthorhombic
_space_group_IT_number 19
_space_group_name_Hall 'P 2ac 2ab'
_space_group_name_H-M_alt 'P 21 21 21'
_symmetry_space_group_name_Hall 'P 2ac 2ab'
_symmetry_space_group_name_H-M 'P 21 21 21'
_atom_sites_solution_hydrogens mixed
_atom_sites_solution_primary dual
_audit_creation_method SHELXL-2014/7
_cell_angle_alpha 90
_cell_angle_beta 90
_cell_angle_gamma 90
_cell_formula_units_Z 4
_cell_length_a 10.0952(2)
_cell_length_b 13.0588(3)
_cell_length_c 31.2002(8)
_cell_measurement_reflns_used 28809
_cell_measurement_temperature 100(2)
_cell_measurement_theta_max 29.8530
_cell_measurement_theta_min 3.3780
_cell_volume 4113.16(16)
_computing_cell_refinement 'CrysAlisPro 1.171.39.37b (Rigaku OD, 2017)'
_computing_data_collection 'CrysAlisPro 1.171.39.37b (Rigaku OD, 2017)'
_computing_data_reduction 'CrysAlisPro 1.171.39.37b (Rigaku OD, 2017)'
_computing_molecular_graphics 'Olex2 (Dolomanov et al., 2009)'
_computing_publication_material 'Olex2 (Dolomanov et al., 2009)'
_computing_structure_refinement 'SHELXL-2014/7 (Sheldrick, 2014)'
_computing_structure_solution 'ShelXT (Sheldrick, 2015)'
_diffrn_ambient_temperature 100(2)
_diffrn_measured_fraction_theta_full 0.997
_diffrn_measured_fraction_theta_max 0.997
_diffrn_measurement_device_type 'ROD, Synergy Custom DW system, Pilatus 200K'
_diffrn_measurement_method '\w scans'
_diffrn_radiation_type MoK\a
_diffrn_radiation_wavelength 0.71073
_diffrn_reflns_av_R_equivalents 0.0574
_diffrn_reflns_av_unetI/netI 0.0316
_diffrn_reflns_Laue_measured_fraction_full 0.997
_diffrn_reflns_Laue_measured_fraction_max 0.997
_diffrn_reflns_limit_h_max 12
_diffrn_reflns_limit_h_min -12
_diffrn_reflns_limit_k_max 16
_diffrn_reflns_limit_k_min -16
_diffrn_reflns_limit_l_max 39
_diffrn_reflns_limit_l_min -39
_diffrn_reflns_number 61611
_diffrn_reflns_point_group_measured_fraction_full 0.998
_diffrn_reflns_point_group_measured_fraction_max 0.998
_diffrn_reflns_theta_full 25.242
_diffrn_reflns_theta_max 26.368
_diffrn_reflns_theta_min 3.188
_diffrn_source 'Rotating-anode X-ray tube'
_exptl_absorpt_coefficient_mu 3.781
_exptl_absorpt_correction_T_max 1.00000
_exptl_absorpt_correction_T_min 0.61051
_exptl_absorpt_correction_type multi-scan
_exptl_absorpt_process_details
;
Olex2 1.2-ac3
(compiled 2017.08.10 svn.r3458 for OlexSys, GUI svn.r5381)
;
_exptl_crystal_colour colourless
_exptl_crystal_density_diffrn 1.619
_exptl_crystal_description block
_exptl_crystal_F_000 2000
_exptl_crystal_size_max 0.080
_exptl_crystal_size_mid 0.040
_exptl_crystal_size_min 0.020
_refine_diff_density_max 1.001
_refine_diff_density_min -0.799
_refine_diff_density_rms 0.079
_refine_ls_abs_structure_details
;
 Flack x determined using 3424 quotients [(I+)-(I-)]/[(I+)+(I-)]
 (Parsons, Flack and Wagner, Acta Cryst. B69 (2013) 249-259).
;
_refine_ls_abs_structure_Flack -0.008(3)
_refine_ls_extinction_method none
_refine_ls_goodness_of_fit_ref 1.030
_refine_ls_hydrogen_treatment mixed
_refine_ls_matrix_type full
_refine_ls_number_parameters 525
_refine_ls_number_reflns 8391
_refine_ls_number_restraints 10
_refine_ls_restrained_S_all 1.030
_refine_ls_R_factor_all 0.0245
_refine_ls_R_factor_gt 0.0228
_refine_ls_shift/su_max 0.001
_refine_ls_shift/su_mean 0.000
_refine_ls_structure_factor_coef Fsqd
_refine_ls_weighting_details 'w=1/[\s^2^(Fo^2^)+(0.0191P)^2^+4.0577P] where P=(Fo^2^+2Fc^2^)/3'
_refine_ls_weighting_scheme calc
_refine_ls_wR_factor_gt 0.0484
_refine_ls_wR_factor_ref 0.0488
_reflns_Friedel_coverage 0.786
_reflns_Friedel_fraction_full 0.999
_reflns_Friedel_fraction_max 0.998
_reflns_number_gt 8075
_reflns_number_total 8391
_reflns_threshold_expression 'I > 2\s(I)'
_cod_data_source_file ja8b11273_si_002.cif
_cod_data_source_block shelx
_cod_database_code 4127487
_shelx_shelxl_version_number 2014/7
_shelx_space_group_comment
;
The symmetry employed for this shelxl refinement is uniquely defined
by the following loop, which should always be used as a source of
symmetry information in preference to the above space-group names.
They are only intended as comments.
;
_shelx_estimated_absorpt_t_min 0.752
_shelx_estimated_absorpt_t_max 0.928

loop_
_space_group_symop_operation_xyz
'x, y, z'
'-x+1/2, -y, z+1/2'
'-x, y+1/2, -z+1/2'
'x+1/2, -y+1/2, -z'

loop_
_atom_site_label
_atom_site_type_symbol
_atom_site_fract_x
_atom_site_fract_y
_atom_site_fract_z
_atom_site_U_iso_or_equiv
_atom_site_adp_type
_atom_site_occupancy
_atom_site_site_symmetry_order
_atom_site_calc_flag
_atom_site_refinement_flags_posn
_atom_site_refinement_flags_adp
C1 C 0.6276(5) 0.3921(3) 0.3734(2) 0.0237(10) Uani 1 1 d . .
C2 C 0.4222(6) 0.2795(3) 0.33658(14) 0.0177(9) Uani 1 1 d . .
C3 C 0.4383(6) 0.1843(3) 0.35643(18) 0.0234(11) Uani 1 1 d . .
H3 H 0.4446 0.1792 0.3867 0.028 Uiso 1 1 calc R U
C4 C 0.4448(5) 0.0970(4) 0.33088(18) 0.0295(12) Uani 1 1 d . .
H4 H 0.4549 0.0313 0.3435 0.035 Uiso 1 1 calc R U
C5 C 0.4364(5) 0.1072(4) 0.28703(18) 0.0275(11) Uani 1 1 d . .
C6 C 0.4201(6) 0.2008(4) 0.26710(17) 0.0250(11) Uani 1 1 d . .
H6 H 0.4144 0.2055 0.2368 0.030 Uiso 1 1 calc R U
C7 C 0.4124(5) 0.2878(3) 0.29257(16) 0.0204(10) Uani 1 1 d . .
H7 H 0.4003 0.3531 0.2797 0.025 Uiso 1 1 calc R U
C8 C 0.2197(4) 0.4234(3) 0.37323(16) 0.0127(8) Uani 1 1 d . .
C9 C 0.0175(5) 0.4193(4) 0.40326(15) 0.0175(10) Uani 1 1 d . .
H9 H -0.0549 0.3991 0.4208 0.021 Uiso 1 1 calc R U
C10 C 0.0198(5) 0.4980(3) 0.37575(17) 0.0174(10) Uani 1 1 d . .
H10 H -0.0510 0.5439 0.3701 0.021 Uiso 1 1 calc R U
C11 C 0.1799(5) 0.5612(3) 0.31935(15) 0.0144(10) Uani 1 1 d . .
C12 C 0.1694(5) 0.5137(4) 0.27930(16) 0.0182(10) Uani 1 1 d . .
C13 C 0.1452(7) 0.3569(4) 0.23053(19) 0.0341(14) Uani 1 1 d . .
H13A H 0.1082 0.3955 0.2064 0.051 Uiso 1 1 calc R U
H13B H 0.1100 0.2869 0.2302 0.051 Uiso 1 1 calc R U
H13C H 0.2419 0.3547 0.2280 0.051 Uiso 1 1 calc R U
C14 C 0.1066(5) 0.4096(4) 0.27286(15) 0.0235(11) Uani 1 1 d . .
H14 H 0.1358 0.3644 0.2970 0.028 Uiso 1 1 calc R U
C15 C -0.0450(6) 0.4186(5) 0.27490(18) 0.0350(14) Uani 1 1 d . .
H15A H -0.0714 0.4426 0.3034 0.053 Uiso 1 1 calc R U
H15B H -0.0848 0.3514 0.2694 0.053 Uiso 1 1 calc R U
H15C H -0.0754 0.4674 0.2532 0.053 Uiso 1 1 calc R U
C16 C 0.2107(5) 0.5711(4) 0.24403(16) 0.0219(11) Uani 1 1 d . .
H16 H 0.2090 0.5407 0.2164 0.026 Uiso 1 1 calc R U
C17 C 0.2541(5) 0.6711(4) 0.24828(18) 0.0241(12) Uani 1 1 d . .
H17 H 0.2819 0.7086 0.2238 0.029 Uiso 1 1 calc R U
C18 C 0.2569(5) 0.7162(4) 0.28812(17) 0.0221(11) Uani 1 1 d . .
H18 H 0.2851 0.7854 0.2906 0.027 Uiso 1 1 calc R U
C19 C 0.2193(5) 0.6628(4) 0.32513(16) 0.0177(10) Uani 1 1 d . .
C20 C 0.3426(6) 0.7793(4) 0.3763(2) 0.0355(14) Uani 1 1 d . .
H20A H 0.4184 0.7325 0.3768 0.053 Uiso 1 1 calc R U
H20B H 0.3356 0.8144 0.4039 0.053 Uiso 1 1 calc R U
H20C H 0.3550 0.8300 0.3534 0.053 Uiso 1 1 calc R U
C21 C 0.2153(5) 0.7184(3) 0.36786(19) 0.0233(11) Uani 1 1 d . .
H21 H 0.2064 0.6658 0.3910 0.028 Uiso 1 1 calc R U
C22 C 0.0925(6) 0.7883(4) 0.3696(2) 0.0363(13) Uani 1 1 d . .
H22A H 0.0975 0.8390 0.3465 0.054 Uiso 1 1 calc R U
H22B H 0.0897 0.8236 0.3973 0.054 Uiso 1 1 calc R U
H22C H 0.0123 0.7468 0.3661 0.054 Uiso 1 1 calc R U
C23 C 0.1734(5) 0.2733(4) 0.41948(15) 0.0156(10) Uani 1 1 d . .
C24 C 0.1278(5) 0.1868(4) 0.39787(16) 0.0179(10) Uani 1 1 d . .
C25 C 0.0907(6) 0.1318(4) 0.32083(17) 0.0302(12) Uani 1 1 d . .
H25A H 0.1789 0.1578 0.3134 0.045 Uiso 1 1 calc R U
H25B H 0.0311 0.1408 0.2963 0.045 Uiso 1 1 calc R U
H25C H 0.0968 0.0590 0.3280 0.045 Uiso 1 1 calc R U
C26 C 0.0365(5) 0.1914(4) 0.35950(16) 0.0216(12) Uani 1 1 d . .
H26 H 0.0279 0.2648 0.3509 0.026 Uiso 1 1 calc R U
C27 C -0.1010(5) 0.1527(4) 0.3716(2) 0.0298(12) Uani 1 1 d . .
H27A H -0.0950 0.0814 0.3811 0.045 Uiso 1 1 calc R U
H27B H -0.1595 0.1569 0.3466 0.045 Uiso 1 1 calc R U
H27C H -0.1370 0.1949 0.3948 0.045 Uiso 1 1 calc R U
C28 C 0.1665(5) 0.0909(4) 0.41449(16) 0.0236(10) Uani 1 1 d . .
H28 H 0.1383 0.0300 0.4005 0.028 Uiso 1 1 calc R U
C29 C 0.2444(5) 0.0838(4) 0.45053(17) 0.0265(11) Uani 1 1 d . .
H29 H 0.2708 0.0185 0.4609 0.032 Uiso 1 1 calc R U
C30 C 0.2842(6) 0.1721(4) 0.47167(18) 0.0248(12) Uani 1 1 d . .
H30 H 0.3362 0.1661 0.4969 0.030 Uiso 1 1 calc R U
C31 C 0.2501(5) 0.2690(4) 0.45692(16) 0.0191(10) Uani 1 1 d . .
C32 C 0.4304(7) 0.3648(5) 0.49688(19) 0.0366(14) Uani 1 1 d . .
H32A H 0.4427 0.3133 0.5194 0.055 Uiso 1 1 calc R U
H32B H 0.4530 0.4326 0.5082 0.055 Uiso 1 1 calc R U
H32C H 0.4882 0.3488 0.4725 0.055 Uiso 1 1 calc R U
C33 C 0.2857(6) 0.3644(4) 0.48212(17) 0.0236(12) Uani 1 1 d . .
H33 H 0.2725 0.4247 0.4629 0.028 Uiso 1 1 calc R U
C34 C 0.1918(6) 0.3762(4) 0.52012(18) 0.0305(13) Uani 1 1 d . .
H34A H 0.1008 0.3838 0.5096 0.046 Uiso 1 1 calc R U
H34B H 0.2165 0.4371 0.5367 0.046 Uiso 1 1 calc R U
H34C H 0.1978 0.3155 0.5385 0.046 Uiso 1 1 calc R U
C35 C 0.7089(8) 0.8020(5) 0.3986(2) 0.054(2) Uani 1 1 d . .
H35A H 0.6339 0.7870 0.4181 0.064 Uiso 1 1 calc R U
H35B H 0.7919 0.7967 0.4154 0.064 Uiso 1 1 calc R U
Au1 Au 0.42401(2) 0.40846(2) 0.37135(2) 0.01348(5) Uani 1 1 d . .
B1 B -0.0564(8) 0.6642(6) 0.4864(2) 0.0377(17) Uani 1 1 d . .
Cl1 Cl 0.6928(2) 0.92605(14) 0.37860(7) 0.0704(6) Uani 1 1 d . .
Cl2 Cl 0.71127(19) 0.71092(13) 0.35639(6) 0.0476(4) Uani 1 1 d . .
F1 F 0.6889(3) 0.4800(3) 0.38302(16) 0.0519(13) Uani 1 1 d . .
F2 F 0.6866(3) 0.3581(3) 0.33768(11) 0.0342(8) Uani 1 1 d . .
F3 F 0.6645(4) 0.3263(3) 0.40472(14) 0.0484(11) Uani 1 1 d . .
F4 F 0.0266(4) 0.5913(5) 0.5017(2) 0.095(2) Uani 1 1 d . .
F5 F 0.0125(5) 0.7544(3) 0.47875(15) 0.0673(13) Uani 1 1 d . .
F6 F -0.1585(4) 0.6820(3) 0.51545(13) 0.0448(10) Uani 1 1 d . .
F7 F -0.1109(4) 0.6338(4) 0.44885(15) 0.0743(16) Uani 1 1 d . .
N1 N 0.1440(4) 0.5002(3) 0.35713(13) 0.0144(8) Uani 1 1 d . .
N2 N 0.1409(4) 0.3728(3) 0.40137(13) 0.0127(8) Uani 1 1 d . .
N3 N 0.4465(5) 0.0148(4) 0.25995(19) 0.0383(14) Uani 1 1 d . .
O1 O 0.4359(4) 0.5447(3) 0.40690(12) 0.0226(7) Uani 1 1 d D .
O2 O 0.4503(5) 0.0259(3) 0.22101(16) 0.0497(13) Uani 1 1 d . .
O1W O 0.6162(5) 0.5980(5) 0.46158(17) 0.0530(13) Uani 1 1 d DG .
O3 O 0.4518(6) -0.0685(3) 0.27861(17) 0.0642(18) Uani 1 1 d . .
O2W O 0.2788(5) 0.6128(4) 0.46799(17) 0.0424(12) Uani 1 1 d DG .
H1 H 0.498(4) 0.558(4) 0.4218(16) 0.023(17) Uiso 1 1 d D .
H2 H 0.384(5) 0.563(5) 0.4251(17) 0.04(2) Uiso 1 1 d D .
H1WA H 0.693(4) 0.614(8) 0.457(3) 0.09(3) Uiso 1 1 d D .
H2WB H 0.200(4) 0.600(7) 0.473(3) 0.08(3) Uiso 1 1 d D .
H2WA H 0.288(9) 0.674(2) 0.470(3) 0.07(3) Uiso 1 1 d D .
H1WB H 0.578(7) 0.635(12) 0.479(4) 0.29(11) Uiso 1 1 d D .

loop_
_atom_site_aniso_label
_atom_site_aniso_U_11
_atom_site_aniso_U_22
_atom_site_aniso_U_33
_atom_site_aniso_U_23
_atom_site_aniso_U_13
_atom_site_aniso_U_12
C1 0.021(2) 0.019(2) 0.032(3) -0.001(2) 0.006(2) 0.0008(19)
C2 0.016(2) 0.016(2) 0.021(2) -0.0034(18) 0.004(2) 0.002(2)
C3 0.024(3) 0.017(2) 0.029(3) 0.0025(18) 0.009(2) 0.003(2)
C4 0.026(3) 0.016(2) 0.046(3) 0.002(2) 0.012(2) 0.001(3)
C5 0.022(3) 0.019(2) 0.042(3) -0.011(2) 0.015(2) -0.002(2)
C6 0.020(2) 0.027(3) 0.027(3) -0.006(2) 0.010(3) -0.003(3)
C7 0.016(2) 0.019(2) 0.027(3) -0.0025(19) 0.003(2) 0.002(2)
C8 0.0155(19) 0.011(2) 0.012(2) -0.002(2) -0.0012(19) -0.0026(17)
C9 0.014(2) 0.018(2) 0.020(2) -0.001(2) 0.0014(18) -0.002(2)
C10 0.016(2) 0.017(2) 0.019(3) 0.000(2) 0.000(2) 0.0034(17)
C11 0.012(2) 0.016(2) 0.015(2) 0.0041(17) -0.0017(19) 0.0017(17)
C12 0.016(2) 0.021(2) 0.018(3) 0.0020(19) -0.002(2) 0.000(2)
C13 0.052(4) 0.028(3) 0.022(3) -0.002(2) -0.003(3) -0.003(3)
C14 0.035(3) 0.021(2) 0.014(2) 0.000(2) -0.0016(19) -0.005(3)
C15 0.036(3) 0.043(3) 0.026(3) -0.001(3) -0.002(2) -0.020(3)
C16 0.018(2) 0.029(3) 0.018(3) 0.006(2) -0.001(2) 0.003(2)
C17 0.020(3) 0.028(3) 0.025(3) 0.012(2) 0.000(2) 0.003(2)
C18 0.018(3) 0.016(2) 0.032(3) 0.007(2) -0.001(2) -0.003(2)
C19 0.012(2) 0.018(2) 0.023(3) 0.0006(19) -0.003(2) -0.0006(19)
C20 0.046(4) 0.029(3) 0.032(3) 0.002(3) -0.008(3) -0.015(3)
C21 0.031(3) 0.012(2) 0.027(3) 0.000(2) -0.003(3) -0.005(2)
C22 0.049(4) 0.023(2) 0.036(3) -0.004(3) 0.002(4) 0.007(3)
C23 0.014(2) 0.017(2) 0.016(2) 0.0045(19) 0.0037(19) -0.0013(19)
C24 0.019(2) 0.019(2) 0.016(3) 0.0005(19) 0.006(2) 0.0000(19)
C25 0.026(3) 0.037(3) 0.027(3) -0.012(2) 0.005(3) -0.010(3)
C26 0.026(3) 0.019(2) 0.020(3) -0.0005(18) 0.002(2) -0.005(2)
C27 0.021(3) 0.044(3) 0.024(3) -0.002(3) 0.003(3) -0.004(2)
C28 0.030(3) 0.015(2) 0.026(3) 0.001(2) 0.009(2) -0.002(2)
C29 0.028(3) 0.019(2) 0.033(3) 0.011(2) 0.007(2) 0.004(2)
C30 0.023(3) 0.031(3) 0.020(3) 0.009(2) -0.001(2) 0.002(2)
C31 0.019(3) 0.022(2) 0.017(3) 0.005(2) 0.003(2) 0.001(2)
C32 0.029(3) 0.048(3) 0.032(3) 0.006(3) -0.012(3) -0.011(3)
C33 0.030(3) 0.025(2) 0.016(3) 0.004(2) -0.008(2) -0.003(2)
C34 0.041(4) 0.028(3) 0.023(3) -0.005(2) -0.005(3) -0.003(2)
C35 0.059(5) 0.056(4) 0.046(5) 0.014(3) -0.008(4) -0.018(4)
Au1 0.01163(7) 0.01276(7) 0.01605(8) 0.00122(7) 0.00016(8) -0.00012(8)
B1 0.032(4) 0.046(4) 0.035(4) -0.001(3) -0.002(3) -0.001(3)
Cl1 0.1020(17) 0.0449(10) 0.0642(14) 0.0011(9) 0.0101(12) -0.0163(10)
Cl2 0.0548(11) 0.0432(9) 0.0449(10) 0.0072(7) 0.0024(8) -0.0065(8)
F1 0.0157(16) 0.039(2) 0.101(4) -0.026(2) 0.000(2) -0.0058(14)
F2 0.0170(16) 0.051(2) 0.034(2) -0.0072(16) 0.0065(14) -0.0010(15)
F3 0.0206(19) 0.073(3) 0.052(3) 0.029(2) -0.0011(17) 0.0152(18)
F4 0.044(3) 0.107(4) 0.135(5) 0.073(4) 0.020(3) 0.028(3)
F5 0.075(3) 0.055(3) 0.072(3) -0.006(2) 0.024(3) -0.020(2)
F6 0.047(2) 0.046(2) 0.041(2) -0.0112(17) 0.0107(19) -0.0053(18)
F7 0.048(3) 0.114(4) 0.060(3) -0.048(3) 0.004(2) -0.004(3)
N1 0.015(2) 0.0132(18) 0.015(2) 0.0011(15) -0.0007(16) 0.0002(16)
N2 0.015(2) 0.0137(19) 0.0097(19) 0.0030(14) 0.0007(16) -0.0003(15)
N3 0.034(3) 0.027(3) 0.055(4) -0.016(2) 0.018(3) -0.005(2)
O1 0.0170(19) 0.0254(17) 0.026(2) -0.0070(15) -0.0038(19) -0.0030(18)
O2 0.062(4) 0.039(2) 0.048(3) -0.022(2) 0.000(3) 0.008(2)
O1W 0.032(3) 0.077(4) 0.049(3) -0.013(3) -0.010(2) -0.018(3)
O3 0.100(5) 0.019(2) 0.073(3) -0.010(2) 0.055(3) -0.010(2)
O2W 0.041(3) 0.037(3) 0.049(3) -0.008(2) 0.010(2) 0.003(2)

loop_
_atom_type_symbol
_atom_type_description
_atom_type_scat_dispersion_real
_atom_type_scat_dispersion_imag
_atom_type_scat_source
C C 0.0033 0.0016 'International Tables Vol C Tables 4.2.6.8 and 6.1.1.4'
H H 0.0000 0.0000 'International Tables Vol C Tables 4.2.6.8 and 6.1.1.4'
Au Au -2.0133 8.8022 'International Tables Vol C Tables 4.2.6.8 and 6.1.1.4'
B B 0.0013 0.0007 'International Tables Vol C Tables 4.2.6.8 and 6.1.1.4'
Cl Cl 0.1484 0.1585 'International Tables Vol C Tables 4.2.6.8 and 6.1.1.4'
F F 0.0171 0.0103 'International Tables Vol C Tables 4.2.6.8 and 6.1.1.4'
N N 0.0061 0.0033 'International Tables Vol C Tables 4.2.6.8 and 6.1.1.4'
O O 0.0106 0.0060 'International Tables Vol C Tables 4.2.6.8 and 6.1.1.4'

loop_
_geom_angle_atom_site_label_1
_geom_angle_atom_site_label_2
_geom_angle_atom_site_label_3
_geom_angle
F1 C1 F2 105.4(4)
F1 C1 F3 104.8(5)
F2 C1 F3 105.5(4)
F1 C1 Au1 112.3(3)
F2 C1 Au1 116.8(4)
F3 C1 Au1 111.2(3)
C7 C2 C3 121.2(4)
C7 C2 Au1 118.3(3)
C3 C2 Au1 120.4(3)
C4 C3 C2 118.7(5)
C5 C4 C3 119.1(5)
C4 C5 C6 122.7(5)
C4 C5 N3 119.0(5)
C6 C5 N3 118.3(5)
C5 C6 C7 118.2(5)
C2 C7 C6 120.1(5)
N2 C8 N1 105.6(4)
N2 C8 Au1 123.8(3)
N1 C8 Au1 128.3(3)
C10 C9 N2 107.1(4)
C9 C10 N1 107.5(4)
C19 C11 C12 123.9(4)
C19 C11 N1 118.8(4)
C12 C11 N1 117.2(4)
C16 C12 C11 116.4(4)
C16 C12 C14 120.2(4)
C11 C12 C14 123.3(4)
C12 C14 C15 110.0(5)
C12 C14 C13 114.2(4)
C15 C14 C13 108.8(4)
C17 C16 C12 121.7(5)
C18 C17 C16 119.8(5)
C17 C18 C19 121.8(5)
C11 C19 C18 116.3(5)
C11 C19 C21 124.0(5)
C18 C19 C21 119.5(4)
C19 C21 C20 112.1(5)
C19 C21 C22 109.6(5)
C20 C21 C22 111.1(4)
C24 C23 C31 123.6(5)
C24 C23 N2 117.5(4)
C31 C23 N2 118.9(4)
C23 C24 C28 116.7(5)
C23 C24 C26 123.5(4)
C28 C24 C26 119.7(4)
C24 C26 C27 110.3(4)
C24 C26 C25 112.6(4)
C27 C26 C25 110.5(4)
C29 C28 C24 121.3(5)
C28 C29 C30 119.9(5)
C29 C30 C31 121.8(5)
C30 C31 C23 116.7(5)
C30 C31 C33 121.2(5)
C23 C31 C33 122.0(4)
C31 C33 C34 109.8(4)
C31 C33 C32 112.7(5)
C34 C33 C32 111.0(5)
Cl1 C35 Cl2 110.9(4)
C2 Au1 C1 86.5(2)
C2 Au1 C8 94.9(2)
C1 Au1 C8 176.6(2)
C2 Au1 O1 177.1(2)
C1 Au1 O1 90.81(18)
C8 Au1 O1 87.85(16)
F7 B1 F4 110.5(7)
F7 B1 F5 107.7(6)
F4 B1 F5 110.2(6)
F7 B1 F6 108.2(6)
F4 B1 F6 110.2(6)
F5 B1 F6 109.9(6)
C8 N1 C10 109.9(4)
C8 N1 C11 124.0(4)
C10 N1 C11 124.9(4)
C8 N2 C9 109.9(4)
C8 N2 C23 123.7(4)
C9 N2 C23 125.3(4)
O2 N3 O3 124.8(5)
O2 N3 C5 118.3(5)
O3 N3 C5 116.9(5)

loop_
_geom_bond_atom_site_label_1
_geom_bond_atom_site_label_2
_geom_bond_distance
C1 F1 1.338(6)
C1 F2 1.339(6)
C1 F3 1.354(7)
C1 Au1 2.067(5)
C2 C7 1.381(7)
C2 C3 1.399(6)
C2 Au1 2.003(4)
C3 C4 1.392(7)
C4 C5 1.377(8)
C5 C6 1.381(7)
C5 N3 1.477(6)
C6 C7 1.389(7)
C8 N2 1.357(6)
C8 N1 1.357(6)
C8 Au1 2.072(4)
C9 C10 1.339(7)
C9 N2 1.387(6)
C10 N1 1.382(6)
C11 C19 1.397(7)
C11 C12 1.399(7)
C11 N1 1.469(6)
C12 C16 1.395(7)
C12 C14 1.514(7)
C13 C14 1.539(7)
C14 C15 1.536(8)
C16 C17 1.384(8)
C17 C18 1.376(8)
C18 C19 1.401(7)
C19 C21 1.518(7)
C20 C21 1.534(7)
C21 C22 1.541(7)
C23 C24 1.394(7)
C23 C31 1.402(7)
C23 N2 1.454(6)
C24 C28 1.411(7)
C24 C26 1.512(7)
C25 C26 1.536(7)
C26 C27 1.525(7)
C28 C29 1.375(7)
C29 C30 1.388(8)
C30 C31 1.390(7)
C31 C33 1.516(7)
C32 C33 1.532(8)
C33 C34 1.526(8)
C35 Cl1 1.744(7)
C35 Cl2 1.776(8)
Au1 O1 2.100(3)
B1 F7 1.352(9)
B1 F4 1.356(9)
B1 F5 1.388(8)
B1 F6 1.392(9)
N3 O2 1.224(7)
N3 O3 1.235(7)

loop_
_geom_torsion_atom_site_label_1
_geom_torsion_atom_site_label_2
_geom_torsion_atom_site_label_3
_geom_torsion_atom_site_label_4
_geom_torsion
C7 C2 C3 C4 0.3(9)
Au1 C2 C3 C4 -176.0(4)
C2 C3 C4 C5 0.5(8)
C3 C4 C5 C6 -0.8(9)
C3 C4 C5 N3 178.6(5)
C4 C5 C6 C7 0.2(9)
N3 C5 C6 C7 -179.2(5)
C3 C2 C7 C6 -0.9(9)
Au1 C2 C7 C6 175.5(4)
C5 C6 C7 C2 0.6(9)
N2 C9 C10 N1 -0.2(5)
C19 C11 C12 C16 4.8(7)
N1 C11 C12 C16 -176.7(4)
C19 C11 C12 C14 -170.2(5)
N1 C11 C12 C14 8.4(7)
C16 C12 C14 C15 -98.3(5)
C11 C12 C14 C15 76.5(6)
C16 C12 C14 C13 24.3(7)
C11 C12 C14 C13 -160.9(5)
C11 C12 C16 C17 -2.8(7)
C14 C12 C16 C17 172.4(5)
C12 C16 C17 C18 -0.1(8)
C16 C17 C18 C19 1.3(8)
C12 C11 C19 C18 -3.7(7)
N1 C11 C19 C18 177.8(4)
C12 C11 C19 C21 172.5(5)
N1 C11 C19 C21 -6.0(7)
C17 C18 C19 C11 0.5(7)
C17 C18 C19 C21 -175.9(5)
C11 C19 C21 C20 135.0(5)
C18 C19 C21 C20 -48.9(6)
C11 C19 C21 C22 -101.1(6)
C18 C19 C21 C22 74.9(6)
C31 C23 C24 C28 -2.3(7)
N2 C23 C24 C28 176.5(4)
C31 C23 C24 C26 175.1(5)
N2 C23 C24 C26 -6.0(7)
C23 C24 C26 C27 -109.3(5)
C28 C24 C26 C27 68.1(6)
C23 C24 C26 C25 126.7(5)
C28 C24 C26 C25 -55.9(6)
C23 C24 C28 C29 0.6(7)
C26 C24 C28 C29 -176.9(5)
C24 C28 C29 C30 1.2(8)
C28 C29 C30 C31 -1.5(8)
C29 C30 C31 C23 -0.1(8)
C29 C30 C31 C33 175.4(5)
C24 C23 C31 C30 2.1(8)
N2 C23 C31 C30 -176.8(4)
C24 C23 C31 C33 -173.4(5)
N2 C23 C31 C33 7.7(7)
C30 C31 C33 C34 -76.6(6)
C23 C31 C33 C34 98.7(6)
C30 C31 C33 C32 47.7(7)
C23 C31 C33 C32 -137.0(5)
N2 C8 N1 C10 0.9(5)
Au1 C8 N1 C10 -162.0(4)
N2 C8 N1 C11 -167.1(4)
Au1 C8 N1 C11 30.0(6)
C9 C10 N1 C8 -0.5(5)
C9 C10 N1 C11 167.4(4)
C19 C11 N1 C8 -108.0(5)
C12 C11 N1 C8 73.4(6)
C19 C11 N1 C10 85.8(6)
C12 C11 N1 C10 -92.8(6)
N1 C8 N2 C9 -1.1(5)
Au1 C8 N2 C9 162.8(3)
N1 C8 N2 C23 167.2(4)
Au1 C8 N2 C23 -28.9(6)
C10 C9 N2 C8 0.8(5)
C10 C9 N2 C23 -167.3(4)
C24 C23 N2 C8 -91.5(6)
C31 C23 N2 C8 87.4(6)
C24 C23 N2 C9 75.0(6)
C31 C23 N2 C9 -106.1(5)
C4 C5 N3 O2 -173.8(6)
C6 C5 N3 O2 5.6(8)
C4 C5 N3 O3 5.4(8)
C6 C5 N3 O3 -175.1(6)
